data_7154749
loop_
_publ_author_name
'Sarkar, Rajib'
'Chaudhuri, Tandrima'
'Karmakar, Animesh'
'Mukhopadhyay, Chhanda'

_publ_section_title
;
 Synthesis and photophysics of selective functionalized \p-conjugated,
 blue light emitting, highly fluorescent C7-imidazo indolizine
 derivatives.
;
_journal_issue 48
_journal_name_full 'Organic &amp; biomolecular chemistry'
_journal_page_first 11674
_journal_page_last 11686
_journal_paper_doi 10.1039/c5ob01646k
_journal_volume 13
_journal_year 2015
_chemical_formula_moiety '(C35 H26 Br N3 O6), (O2), (O)'
_chemical_formula_sum 'C35 H31 Br N3 O6'
_chemical_formula_weight 669.54
_chemical_name_systematic
; 
 ? 
;
_space_group_IT_number 2
_symmetry_cell_setting triclinic
_symmetry_space_group_name_Hall '-P 1'
_symmetry_space_group_name_H-M 'P -1'
_atom_sites_solution_hydrogens geom
_atom_sites_solution_primary direct
_atom_sites_solution_secondary difmap
_audit_creation_method SHELXL-97
_audit_update_record
;
2015-04-28 deposited with the CCDC.
2015-10-09 downloaded from the CCDC.
;
_cell_angle_alpha 90.883(4)
_cell_angle_beta 105.896(4)
_cell_angle_gamma 100.876(3)
_cell_formula_units_Z 2
_cell_length_a 8.685(3)
_cell_length_b 14.214(4)
_cell_length_c 14.720(4)
_cell_measurement_temperature 296(2)
_cell_volume 1711.9(9)
_computing_structure_refinement 'SHELXL-97 (Sheldrick, 2008)'
_computing_structure_solution 'SHELXS-97 (Sheldrick, 2008)'
_diffrn_ambient_temperature 296(2)
_diffrn_measured_fraction_theta_full 0.959
_diffrn_measured_fraction_theta_max 0.959
_diffrn_radiation_monochromator graphite
_diffrn_radiation_source 'fine-focus sealed tube'
_diffrn_radiation_type MoK\a
_diffrn_radiation_wavelength 0.71073
_diffrn_reflns_av_R_equivalents 0.0228
_diffrn_reflns_av_sigmaI/netI 0.0382
_diffrn_reflns_limit_h_max 8
_diffrn_reflns_limit_h_min -8
_diffrn_reflns_limit_k_max 13
_diffrn_reflns_limit_k_min -13
_diffrn_reflns_limit_l_max 13
_diffrn_reflns_limit_l_min -13
_diffrn_reflns_number 4847
_diffrn_reflns_theta_full 19.73
_diffrn_reflns_theta_max 19.73
_diffrn_reflns_theta_min 1.44
_exptl_absorpt_coefficient_mu 1.247
_exptl_crystal_density_diffrn 1.299
_exptl_crystal_density_method 'not measured'
_exptl_crystal_F_000 690
_refine_diff_density_max 2.627
_refine_diff_density_min -0.669
_refine_diff_density_rms 0.171
_refine_ls_extinction_method none
_refine_ls_goodness_of_fit_ref 1.779
_refine_ls_hydrogen_treatment mixed
_refine_ls_matrix_type full
_refine_ls_number_parameters 422
_refine_ls_number_reflns 2955
_refine_ls_number_restraints 0
_refine_ls_restrained_S_all 1.779
_refine_ls_R_factor_all 0.1335
_refine_ls_R_factor_gt 0.1213
_refine_ls_shift/su_max 0.130
_refine_ls_shift/su_mean 0.029
_refine_ls_structure_factor_coef Fsqd
_refine_ls_weighting_details 'calc w=1/[\s^2^(Fo^2^)+(0.2000P)^2^+0.0000P] where P=(Fo^2^+2Fc^2^)/3'
_refine_ls_weighting_scheme calc
_refine_ls_wR_factor_gt 0.3624
_refine_ls_wR_factor_ref 0.3775
_reflns_number_gt 2446
_reflns_number_total 2955
_reflns_threshold_expression >2sigma(I)
_cod_data_source_file c5ob01646k2.cif
_cod_data_source_block a
_cod_depositor_comments
;
The following automatic conversions were performed:

'_symmetry_cell_setting' value 'Triclinic' changed to 'triclinic'
according to
/usr/data/users/saulius/crontab/automatic-downloads/rss-feeds/RSC/lib/dictionaries/cif_core.dic
dictionary named 'cif_core.dic' version 2.4.2 from 2011-04-26.

Automatic conversion script
Id: cif_fix_values 3271 2015-04-21 07:52:19Z andrius 

 Adding full bibliography for 7154748--7154749.cif.
;
_cod_original_cell_volume 1712.0(8)
_cod_original_sg_symbol_H-M P-1
_cod_database_code 7154749

loop_
_symmetry_equiv_pos_as_xyz
'x, y, z'
'-x, -y, -z'

loop_
_atom_site_label
_atom_site_type_symbol
_atom_site_fract_x
_atom_site_fract_y
_atom_site_fract_z
_atom_site_U_iso_or_equiv
_atom_site_adp_type
_atom_site_occupancy
_atom_site_symmetry_multiplicity
_atom_site_calc_flag
_atom_site_refinement_flags
Br1 Br 0.47434(17) 0.14150(11) 0.32160(12) 0.0857(10) Uani 1 1 d .
O1 O 0.1892(11) 0.0199(7) 0.8721(6) 0.072(3) Uani 1 1 d .
O1S O 0.3540(9) -0.1697(4) 0.3681(5) 0.042(2) Uani 1 1 d .
O2 O 0.1538(15) 0.3526(9) 0.9226(6) 0.090(3) Uani 1 1 d .
O2S O -0.1736(12) 0.1141(7) 0.8112(7) 0.079(3) Uiso 1 1 d .
O3 O 0.2414(12) 0.2206(8) 0.9730(7) 0.078(3) Uani 1 1 d .
O4 O 0.4450(12) 0.0983(7) 0.8925(7) 0.073(3) Uani 1 1 d .
O5 O 0.2763(10) -0.0004(7) 0.6803(6) 0.060(2) Uani 1 1 d .
O6 O 0.1866(10) 0.0718(6) 0.5465(6) 0.058(2) Uani 1 1 d .
N1 N -0.0688(10) 0.3316(6) 0.3721(6) 0.036(2) Uani 1 1 d .
N2 N -0.2157(13) 0.4061(6) 0.4403(7) 0.047(3) Uani 1 1 d .
N3 N 0.1135(10) 0.2793(7) 0.7305(6) 0.037(2) Uani 1 1 d .
C1 C -0.159(2) 0.3481(13) 0.0154(11) 0.071(4) Uani 1 1 d .
H1 H -0.1573 0.3460 -0.0475 0.085 Uiso 1 1 calc R
C2 C -0.294(2) 0.2952(12) 0.0418(12) 0.092(6) Uani 1 1 d .
H2 H -0.3785 0.2553 -0.0033 0.110 Uiso 1 1 calc R
C3 C -0.2989(18) 0.3029(10) 0.1345(11) 0.063(4) Uani 1 1 d .
H3 H -0.3879 0.2694 0.1520 0.076 Uiso 1 1 calc R
C4 C -0.1673(15) 0.3624(8) 0.2030(9) 0.044(3) Uani 1 1 d .
C5 C -0.1718(14) 0.3729(8) 0.3021(8) 0.042(3) Uani 1 1 d .
C6 C -0.0993(14) 0.3550(8) 0.4548(8) 0.039(3) Uani 1 1 d .
C7 C -0.0193(14) 0.3254(8) 0.5477(8) 0.041(3) Uani 1 1 d .
C8 C 0.0498(13) 0.2484(8) 0.5615(8) 0.041(3) Uani 1 1 d .
H8 H 0.0543 0.2120 0.5096 0.050 Uiso 1 1 calc R
C9 C 0.1160(14) 0.2218(8) 0.6540(9) 0.047(3) Uani 1 1 d .
C10 C 0.1913(14) 0.1427(8) 0.6913(8) 0.046(3) Uani 1 1 d .
C11 C 0.2272(13) 0.1554(9) 0.7897(9) 0.045(3) Uani 1 1 d .
C12 C 0.2985(18) 0.0887(9) 0.8566(9) 0.050(3) Uani 1 1 d .
C13 C 0.243(2) -0.0496(14) 0.9342(15) 0.127(8) Uani 1 1 d .
H13A H 0.3218 -0.0768 0.9133 0.191 Uiso 1 1 calc R
H13B H 0.1517 -0.0994 0.9344 0.191 Uiso 1 1 calc R
H13C H 0.2927 -0.0197 0.9970 0.191 Uiso 1 1 calc R
C14 C 0.3052(16) 0.2003(10) 0.3357(9) 0.051(3) Uani 1 1 d .
C15 C 0.1446(18) 0.1551(9) 0.2993(9) 0.058(4) Uani 1 1 d .
H15 H 0.1202 0.0947 0.2677 0.070 Uiso 1 1 calc R
C16 C 0.0154(16) 0.1984(10) 0.3088(9) 0.051(3) Uani 1 1 d .
H16 H -0.0934 0.1685 0.2828 0.061 Uiso 1 1 calc R
C17 C 0.0581(13) 0.2867(8) 0.3583(8) 0.038(3) Uani 1 1 d .
C18 C -0.037(2) 0.4004(11) 0.0812(12) 0.066(4) Uani 1 1 d .
H18 H 0.0547 0.4316 0.0643 0.079 Uiso 1 1 calc R
C19 C -0.0390(15) 0.4105(9) 0.1736(9) 0.052(3) Uani 1 1 d .
H19 H 0.0479 0.4506 0.2170 0.062 Uiso 1 1 calc R
C20 C -0.2613(13) 0.4167(8) 0.3457(9) 0.040(3) Uani 1 1 d .
C21 C 0.1839(13) 0.2384(9) 0.8145(9) 0.045(3) Uani 1 1 d .
C22 C 0.1897(16) 0.2775(11) 0.9052(10) 0.054(4) Uani 1 1 d .
C23 C 0.247(2) 0.2520(13) 1.0695(9) 0.090(5) Uani 1 1 d .
H23A H 0.2653 0.3209 1.0759 0.134 Uiso 1 1 calc R
H23B H 0.3335 0.2302 1.1142 0.134 Uiso 1 1 calc R
H23C H 0.1444 0.2255 1.0814 0.134 Uiso 1 1 calc R
C24 C 0.2228(14) 0.0649(9) 0.6406(10) 0.045(3) Uani 1 1 d .
C25 C 0.2267(19) -0.0008(10) 0.4950(9) 0.072(4) Uani 1 1 d .
H25A H 0.3422 0.0124 0.5026 0.107 Uiso 1 1 calc R
H25B H 0.1691 -0.0019 0.4291 0.107 Uiso 1 1 calc R
H25C H 0.1957 -0.0621 0.5185 0.107 Uiso 1 1 calc R
C26 C 0.0482(14) 0.3593(8) 0.7174(9) 0.044(3) Uani 1 1 d .
H26 H 0.0503 0.3979 0.7695 0.052 Uiso 1 1 calc R
C27 C -0.0185(15) 0.3824(8) 0.6308(9) 0.047(3) Uani 1 1 d .
H27 H -0.0659 0.4363 0.6228 0.057 Uiso 1 1 calc R
C28 C -0.3834(14) 0.4782(8) 0.3069(9) 0.046(3) Uani 1 1 d .
C29 C -0.4484(16) 0.5198(9) 0.3690(10) 0.061(4) Uani 1 1 d .
H29 H -0.4165 0.5090 0.4330 0.073 Uiso 1 1 calc R
C30 C -0.5618(19) 0.5782(10) 0.3365(13) 0.078(4) Uani 1 1 d .
H30 H -0.6044 0.6063 0.3791 0.094 Uiso 1 1 calc R
C31 C -0.6098(19) 0.5939(11) 0.2445(13) 0.079(4) Uani 1 1 d .
H31 H -0.6873 0.6316 0.2233 0.095 Uiso 1 1 calc R
C32 C -0.546(2) 0.5552(12) 0.1829(13) 0.090(5) Uani 1 1 d .
H32 H -0.5811 0.5655 0.1190 0.107 Uiso 1 1 calc R
C33 C -0.4264(19) 0.4991(11) 0.2146(10) 0.079(5) Uani 1 1 d .
H33 H -0.3770 0.4765 0.1724 0.095 Uiso 1 1 calc R
C34 C 0.2151(17) 0.3315(9) 0.3937(8) 0.053(3) Uani 1 1 d .
H34 H 0.2381 0.3923 0.4244 0.064 Uiso 1 1 calc R
C35 C 0.3448(16) 0.2897(11) 0.3859(10) 0.064(4) Uani 1 1 d .
H35 H 0.4530 0.3202 0.4131 0.076 Uiso 1 1 calc R

loop_
_atom_site_aniso_label
_atom_site_aniso_U_11
_atom_site_aniso_U_22
_atom_site_aniso_U_33
_atom_site_aniso_U_23
_atom_site_aniso_U_13
_atom_site_aniso_U_12
Br1 0.0733(15) 0.0891(15) 0.1228(17) 0.0272(11) 0.0511(11) 0.0485(10)
O1 0.046(5) 0.079(7) 0.079(6) 0.049(6) -0.003(5) 0.010(5)
O1S 0.061(5) 0.011(4) 0.070(5) -0.015(3) 0.055(4) -0.012(3)
O2 0.144(10) 0.102(9) 0.042(6) 0.016(6) 0.035(6) 0.054(8)
O3 0.081(7) 0.097(7) 0.060(7) 0.024(6) 0.011(5) 0.043(6)
O4 0.040(6) 0.091(7) 0.082(7) 0.018(5) -0.004(5) 0.026(5)
O5 0.054(6) 0.050(6) 0.082(6) 0.016(5) 0.020(5) 0.022(5)
O6 0.071(6) 0.062(6) 0.051(6) 0.005(5) 0.021(5) 0.030(5)
N1 0.030(6) 0.042(6) 0.039(6) 0.013(5) 0.012(5) 0.011(5)
N2 0.066(7) 0.035(6) 0.052(8) 0.020(5) 0.019(6) 0.032(6)
N3 0.041(6) 0.042(6) 0.029(6) 0.012(5) 0.010(5) 0.011(5)
C1 0.070(11) 0.109(12) 0.039(9) 0.013(9) 0.010(10) 0.041(10)
C2 0.112(16) 0.089(12) 0.058(12) -0.007(9) -0.019(11) 0.046(12)
C3 0.058(10) 0.071(10) 0.060(11) 0.015(8) 0.009(8) 0.019(8)
C4 0.038(8) 0.045(7) 0.048(9) 0.012(6) 0.011(7) 0.012(6)
C5 0.043(7) 0.039(7) 0.048(8) 0.010(6) 0.014(7) 0.016(6)
C6 0.028(7) 0.041(7) 0.047(9) 0.015(6) 0.007(6) 0.006(6)
C7 0.041(7) 0.039(7) 0.052(9) 0.013(6) 0.023(6) 0.016(6)
C8 0.037(7) 0.046(8) 0.039(8) 0.003(6) 0.003(6) 0.013(6)
C9 0.047(8) 0.044(8) 0.049(9) 0.006(7) 0.014(7) 0.006(6)
C10 0.054(8) 0.050(8) 0.043(9) 0.022(6) 0.017(6) 0.027(7)
C11 0.032(7) 0.045(8) 0.060(10) 0.020(7) 0.017(6) 0.008(6)
C12 0.046(10) 0.049(9) 0.053(8) 0.006(7) 0.006(7) 0.018(7)
C13 0.098(14) 0.124(15) 0.138(16) 0.083(14) -0.001(12) 0.013(12)
C14 0.045(9) 0.047(9) 0.067(9) 0.022(7) 0.021(7) 0.014(7)
C15 0.070(11) 0.043(8) 0.064(9) 0.006(6) 0.016(8) 0.019(8)
C16 0.051(8) 0.053(9) 0.063(8) 0.020(7) 0.025(7) 0.031(7)
C17 0.024(8) 0.036(8) 0.059(8) 0.008(6) 0.017(6) 0.010(6)
C18 0.074(11) 0.083(11) 0.056(10) 0.025(9) 0.026(10) 0.039(9)
C19 0.050(8) 0.059(8) 0.050(9) 0.014(6) 0.013(7) 0.020(7)
C20 0.027(6) 0.046(7) 0.049(9) 0.011(6) 0.007(6) 0.017(6)
C21 0.028(7) 0.055(9) 0.055(10) -0.001(7) 0.021(6) 0.002(6)
C22 0.050(8) 0.061(10) 0.057(11) 0.008(9) 0.021(7) 0.021(7)
C23 0.111(13) 0.139(15) 0.031(9) 0.019(8) 0.021(8) 0.053(11)
C24 0.041(7) 0.030(8) 0.071(11) 0.012(7) 0.025(7) 0.012(6)
C25 0.092(11) 0.072(10) 0.064(9) 0.001(8) 0.027(8) 0.039(9)
C26 0.054(8) 0.037(8) 0.044(9) 0.007(6) 0.017(7) 0.013(7)
C27 0.059(8) 0.045(7) 0.050(9) 0.015(7) 0.024(7) 0.026(6)
C28 0.042(7) 0.051(8) 0.053(9) 0.009(7) 0.020(7) 0.016(7)
C29 0.053(8) 0.067(9) 0.067(9) 0.012(7) 0.007(7) 0.035(8)
C30 0.079(11) 0.060(10) 0.101(14) -0.001(9) 0.019(10) 0.038(9)
C31 0.079(11) 0.079(11) 0.087(13) 0.013(10) 0.012(10) 0.048(9)
C32 0.088(12) 0.097(12) 0.093(12) 0.032(10) 0.009(10) 0.063(11)
C33 0.090(12) 0.106(12) 0.061(10) 0.035(9) 0.028(8) 0.060(11)
C34 0.056(10) 0.053(8) 0.053(8) 0.008(6) 0.013(7) 0.021(8)
C35 0.045(8) 0.067(11) 0.087(10) 0.023(9) 0.027(8) 0.016(8)

loop_
_atom_type_symbol
_atom_type_description
_atom_type_scat_dispersion_real
_atom_type_scat_dispersion_imag
_atom_type_scat_source
C C 0.0033 0.0016 'International Tables Vol C Tables 4.2.6.8 and 6.1.1.4'
H H 0.0000 0.0000 'International Tables Vol C Tables 4.2.6.8 and 6.1.1.4'
N N 0.0061 0.0033 'International Tables Vol C Tables 4.2.6.8 and 6.1.1.4'
O O 0.0106 0.0060 'International Tables Vol C Tables 4.2.6.8 and 6.1.1.4'
Br Br -0.2901 2.4595 'International Tables Vol C Tables 4.2.6.8 and 6.1.1.4'

loop_
_geom_angle_atom_site_label_1
_geom_angle_atom_site_label_2
_geom_angle_atom_site_label_3
_geom_angle
C12 O1 C13 118.1(11)
C22 O3 C23 116.5(11)
C24 O6 C25 115.4(10)
C6 N1 C5 106.0(9)
C6 N1 C17 128.8(9)
C5 N1 C17 124.7(9)
C6 N2 C20 106.0(10)
C26 N3 C9 121.2(10)
C26 N3 C21 130.4(10)
C9 N3 C21 108.5(9)
C18 C1 C2 119.1(14)
C18 C1 H1 120.4
C2 C1 H1 120.4
C3 C2 C1 119.8(15)
C3 C2 H2 120.1
C1 C2 H2 120.1
C2 C3 C4 119.6(14)
C2 C3 H3 120.2
C4 C3 H3 120.2
C19 C4 C3 117.9(11)
C19 C4 C5 121.7(11)
C3 C4 C5 120.3(11)
C20 C5 N1 106.4(10)
C20 C5 C4 133.8(11)
N1 C5 C4 119.8(10)
N2 C6 N1 111.3(10)
N2 C6 C7 123.6(11)
N1 C6 C7 125.1(11)
C8 C7 C6 124.4(11)
C8 C7 C27 117.9(11)
C6 C7 C27 117.7(11)
C7 C8 C9 120.7(11)
C7 C8 H8 119.7
C9 C8 H8 119.6
N3 C9 C8 118.6(10)
N3 C9 C10 107.6(10)
C8 C9 C10 133.8(11)
C11 C10 C24 125.4(11)
C11 C10 C9 106.0(10)
C24 C10 C9 128.6(12)
C21 C11 C10 110.1(10)
C21 C11 C12 125.3(12)
C10 C11 C12 124.6(11)
O4 C12 O1 124.6(11)
O4 C12 C11 122.5(12)
O1 C12 C11 112.9(11)
O1 C13 H13A 109.4
O1 C13 H13B 109.5
H13A C13 H13B 109.5
O1 C13 H13C 109.5
H13A C13 H13C 109.5
H13B C13 H13C 109.5
C15 C14 C35 120.2(12)
C15 C14 Br1 120.7(10)
C35 C14 Br1 119.1(10)
C14 C15 C16 121.6(12)
C14 C15 H15 119.2
C16 C15 H15 119.3
C17 C16 C15 116.9(12)
C17 C16 H16 121.6
C15 C16 H16 121.5
C34 C17 C16 121.9(11)
C34 C17 N1 119.4(10)
C16 C17 N1 118.7(10)
C1 C18 C19 122.3(14)
C1 C18 H18 118.8
C19 C18 H18 118.8
C4 C19 C18 121.1(13)
C4 C19 H19 119.4
C18 C19 H19 119.5
C5 C20 N2 110.2(10)
C5 C20 C28 130.2(11)
N2 C20 C28 119.3(11)
C11 C21 N3 107.9(10)
C11 C21 C22 129.9(13)
N3 C21 C22 122.0(12)
O2 C22 O3 121.7(12)
O2 C22 C21 126.6(13)
O3 C22 C21 111.6(13)
O3 C23 H23A 109.4
O3 C23 H23B 109.5
H23A C23 H23B 109.5
O3 C23 H23C 109.5
H23A C23 H23C 109.5
H23B C23 H23C 109.5
O5 C24 O6 124.0(11)
O5 C24 C10 121.9(12)
O6 C24 C10 114.1(11)
O6 C25 H25A 109.5
O6 C25 H25B 109.5
H25A C25 H25B 109.5
O6 C25 H25C 109.4
H25A C25 H25C 109.5
H25B C25 H25C 109.5
C27 C26 N3 120.1(11)
C27 C26 H26 119.9
N3 C26 H26 119.9
C26 C27 C7 121.4(11)
C26 C27 H27 119.3
C7 C27 H27 119.3
C33 C28 C29 118.4(12)
C33 C28 C20 123.4(12)
C29 C28 C20 118.2(11)
C30 C29 C28 120.4(14)
C30 C29 H29 119.8
C28 C29 H29 119.8
C31 C30 C29 120.5(15)
C31 C30 H30 119.8
C29 C30 H30 119.7
C32 C31 C30 120.1(14)
C32 C31 H31 120.0
C30 C31 H31 120.0
C31 C32 C33 120.5(15)
C31 C32 H32 119.7
C33 C32 H32 119.7
C28 C33 C32 119.9(14)
C28 C33 H33 120.1
C32 C33 H33 120.0
C17 C34 C35 122.2(12)
C17 C34 H34 118.9
C35 C34 H34 118.9
C14 C35 C34 117.2(12)
C14 C35 H35 121.4
C34 C35 H35 121.4

loop_
_geom_bond_atom_site_label_1
_geom_bond_atom_site_label_2
_geom_bond_distance
Br1 C14 1.877(13)
O1 C12 1.298(15)
O1 C13 1.414(18)
O2 C22 1.210(16)
O3 C22 1.328(16)
O3 C23 1.469(16)
O4 C12 1.217(14)
O5 C24 1.205(14)
O6 C24 1.342(15)
O6 C25 1.420(14)
N1 C6 1.363(14)
N1 C5 1.385(14)
N1 C17 1.432(14)
N2 C6 1.326(15)
N2 C20 1.357(14)
N3 C26 1.357(14)
N3 C9 1.389(14)
N3 C21 1.409(15)
C1 C18 1.32(2)
C1 C2 1.42(2)
C1 H1 0.9300
C2 C3 1.38(2)
C2 H2 0.9300
C3 C4 1.420(18)
C3 H3 0.9300
C4 C19 1.372(17)
C4 C5 1.475(17)
C5 C20 1.360(15)
C6 C7 1.462(17)
C7 C8 1.337(16)
C7 C27 1.454(16)
C8 C9 1.414(16)
C8 H8 0.9300
C9 C10 1.447(17)
C10 C11 1.397(16)
C10 C24 1.433(17)
C11 C21 1.377(16)
C11 C12 1.473(18)
C13 H13A 0.9600
C13 H13B 0.9600
C13 H13C 0.9600
C14 C15 1.374(17)
C14 C35 1.395(18)
C15 C16 1.415(17)
C15 H15 0.9300
C16 C17 1.375(16)
C16 H16 0.9300
C17 C34 1.345(16)
C18 C19 1.372(18)
C18 H18 0.9300
C19 H19 0.9300
C20 C28 1.499(17)
C21 C22 1.422(18)
C23 H23A 0.9600
C23 H23B 0.9600
C23 H23C 0.9600
C25 H25A 0.9600
C25 H25B 0.9600
C25 H25C 0.9600
C26 C27 1.323(16)
C26 H26 0.9300
C27 H27 0.9300
C28 C33 1.361(18)
C28 C29 1.378(17)
C29 C30 1.396(19)
C29 H29 0.9300
C30 C31 1.34(2)
C30 H30 0.9300
C31 C32 1.34(2)
C31 H31 0.9300
C32 C33 1.41(2)
C32 H32 0.9300
C33 H33 0.9300
C34 C35 1.399(18)
C34 H34 0.9300
C35 H35 0.9300
